data_2108934
loop_
_publ_author_name
'Hasija, Avantika'
'Som, Shubham'
'Chopra, Deepak'

_publ_section_title
;
 Investigation of crystal structures, energetics and isostructurality in
 halogen-substituted phosphoramidates
;
_journal_issue 2
_journal_name_full 'Acta Crystallographica Section B'
_journal_page_first
;
;
_journal_paper_doi 10.1107/S2052520622000889
_journal_volume 78
_journal_year 2022
_chemical_formula_moiety 'C18 H15 Br N O3 P'
_chemical_formula_sum 'C18 H15 Br N O3 P'
_chemical_formula_weight 404.19
_space_group_crystal_system triclinic
_space_group_IT_number 2
_space_group_name_Hall '-P 1'
_space_group_name_H-M_alt 'P -1'
_atom_sites_solution_hydrogens mixed
_atom_sites_solution_primary dual
_audit_creation_date 2021-05-28
_audit_creation_method
;
Olex2 1.3
(compiled 2020.11.12 svn.r5f609507 for OlexSys, GUI svn.r6272)
;
_cell_angle_alpha 107.9070(10)
_cell_angle_beta 95.1590(10)
_cell_angle_gamma 118.0100(10)
_cell_formula_units_Z 2
_cell_length_a 10.06390(10)
_cell_length_b 10.23060(10)
_cell_length_c 10.5227(2)
_cell_measurement_reflns_used 4357
_cell_measurement_temperature 100(2)
_cell_measurement_theta_max 30.12
_cell_measurement_theta_min 2.39
_cell_volume 874.05(2)
_computing_cell_refinement 'Bruker SAINT'
_computing_data_collection 'Bruker APEX2'
_computing_data_reduction 'Bruker SAINT'
_computing_molecular_graphics 'Olex2 1.3 (Dolomanov et al., 2009)'
_computing_publication_material 'Olex2 1.3 (Dolomanov et al., 2009)'
_computing_structure_refinement 'SHELXL 2018/3 (Sheldrick, 2015)'
_computing_structure_solution 'SHELXS-97 (Sheldrick 2008)'
_diffrn_ambient_temperature 100
_diffrn_measured_fraction_theta_full 0.997
_diffrn_measured_fraction_theta_max 0.995
_diffrn_measurement_device_type 'Bruker APEX-II CCD'
_diffrn_measurement_method '\f and \w scans'
_diffrn_radiation_type MoK\a
_diffrn_radiation_wavelength 0.71073
_diffrn_reflns_av_R_equivalents 0.0274
_diffrn_reflns_av_unetI/netI 0.0348
_diffrn_reflns_Laue_measured_fraction_full 0.997
_diffrn_reflns_Laue_measured_fraction_max 0.995
_diffrn_reflns_limit_h_max 13
_diffrn_reflns_limit_h_min -13
_diffrn_reflns_limit_k_max 13
_diffrn_reflns_limit_k_min -13
_diffrn_reflns_limit_l_max 14
_diffrn_reflns_limit_l_min -14
_diffrn_reflns_number 11517
_diffrn_reflns_point_group_measured_fraction_full 0.997
_diffrn_reflns_point_group_measured_fraction_max 0.995
_diffrn_reflns_theta_full 25.242
_diffrn_reflns_theta_max 28.698
_diffrn_reflns_theta_min 2.118
_exptl_absorpt_coefficient_mu 2.458
_exptl_absorpt_correction_T_max 0.7460
_exptl_absorpt_correction_T_min 0.6834
_exptl_absorpt_correction_type multi-scan
_exptl_absorpt_process_details SADABS-2014/2
_exptl_crystal_colour colourless
_exptl_crystal_density_diffrn 1.536
_exptl_crystal_description block
_exptl_crystal_F_000 408
_exptl_crystal_size_max 0.442
_exptl_crystal_size_mid 0.282
_exptl_crystal_size_min 0.179
_refine_diff_density_max 0.476
_refine_diff_density_min -0.375
_refine_diff_density_rms 0.073
_refine_ls_extinction_method none
_refine_ls_goodness_of_fit_ref 1.040
_refine_ls_hydrogen_treatment mixed
_refine_ls_matrix_type full
_refine_ls_number_parameters 221
_refine_ls_number_reflns 4499
_refine_ls_number_restraints 0
_refine_ls_restrained_S_all 1.040
_refine_ls_R_factor_all 0.0356
_refine_ls_R_factor_gt 0.0287
_refine_ls_shift/su_max 0.000
_refine_ls_shift/su_mean 0.000
_refine_ls_structure_factor_coef Fsqd
_refine_ls_weighting_details 'w=1/[\s^2^(Fo^2^)+(0.0246P)^2^+0.5692P] where P=(Fo^2^+2Fc^2^)/3'
_refine_ls_weighting_scheme calc
_refine_ls_wR_factor_gt 0.0624
_refine_ls_wR_factor_ref 0.0656
_reflns_Friedel_coverage 0.000
_reflns_number_gt 3938
_reflns_number_total 4499
_reflns_threshold_expression 'I > 2\s(I)'
_cod_data_source_file aw5064sup1.cif
_cod_data_source_block 3Br
_cod_database_code 2108934
_shelx_shelxl_version_number 2018/3
_shelx_space_group_comment
;
The symmetry employed for this shelxl refinement is uniquely defined
by the following loop, which should always be used as a source of
symmetry information in preference to the above space-group names.
They are only intended as comments.
;
_shelx_estimated_absorpt_t_max 0.667
_shelx_estimated_absorpt_t_min 0.410
_olex2_refinement_description
;
1. Fixed Uiso
 At 1.2 times of:
  All C(H) groups
2.a Aromatic/amide H refined with riding coordinates:
 C10(H10), C11(H11), C12(H12), C2(H2), C3(H3), C4(H4), C16(H16), C15(H15),
 C14(H14), C8(H8), C5(H5), C6(H6), C18(H18), C17(H17)
;
_olex2_submission_special_instructions 'No special instructions were received'

loop_
_space_group_symop_operation_xyz
'x, y, z'
'-x, -y, -z'

loop_
_atom_site_label
_atom_site_type_symbol
_atom_site_fract_x
_atom_site_fract_y
_atom_site_fract_z
_atom_site_U_iso_or_equiv
_atom_site_adp_type
_atom_site_occupancy
_atom_site_site_symmetry_order
_atom_site_calc_flag
_atom_site_refinement_flags_posn
_atom_site_refinement_flags_adp
_atom_site_refinement_flags_occupancy
_atom_site_disorder_assembly
_atom_site_disorder_group
Br1 Br 0.36775(2) 0.27440(2) 0.29064(2) 0.01957(6) Uani 1 1 d . . . . .
P1 P 1.03184(5) 0.91186(5) 0.29050(5) 0.01065(10) Uani 1 1 d . . . . .
O1 O 0.96490(15) 0.95082(15) 0.17457(13) 0.0142(3) Uani 1 1 d . . . . .
O2 O 1.10196(15) 0.82278(15) 0.19575(13) 0.0127(3) Uani 1 1 d . . . . .
O3 O 1.14302(14) 1.05231(15) 0.41817(13) 0.0135(3) Uani 1 1 d . . . . .
N1 N 0.88782(18) 0.78002(18) 0.32705(17) 0.0131(3) Uani 1 1 d . . . . .
C10 C 0.4950(2) 0.3241(2) 0.0669(2) 0.0183(4) Uani 1 1 d . . . . .
H10 H 0.406621 0.220285 0.010049 0.022 Uiso 1 1 calc R U . . .
C11 C 0.6075(2) 0.4113(2) 0.0110(2) 0.0187(4) Uani 1 1 d . . . . .
H11 H 0.595484 0.366315 -0.085913 0.022 Uiso 1 1 calc R U . . .
C12 C 0.7377(2) 0.5629(2) 0.09304(19) 0.0159(4) Uani 1 1 d . . . . .
H12 H 0.813158 0.620985 0.052526 0.019 Uiso 1 1 calc R U . . .
C7 C 0.7563(2) 0.6288(2) 0.23543(18) 0.0122(3) Uani 1 1 d . . . . .
C1 C 0.8939(2) 1.0428(2) 0.19806(19) 0.0129(3) Uani 1 1 d . . . . .
C2 C 0.8494(2) 1.0836(2) 0.3176(2) 0.0189(4) Uani 1 1 d . . . . .
H2 H 0.867119 1.051270 0.389720 0.023 Uiso 1 1 calc R U . . .
C3 C 0.7779(3) 1.1733(3) 0.3298(2) 0.0233(4) Uani 1 1 d . . . . .
H3 H 0.747575 1.203601 0.411581 0.028 Uiso 1 1 calc R U . . .
C4 C 0.7507(3) 1.2185(3) 0.2241(2) 0.0238(4) Uani 1 1 d . . . . .
H4 H 0.701784 1.279591 0.233222 0.029 Uiso 1 1 calc R U . . .
C16 C 1.3482(2) 0.6506(2) 0.3576(2) 0.0204(4) Uani 1 1 d . . . . .
H16 H 1.404411 0.611560 0.394890 0.025 Uiso 1 1 calc R U . . .
C15 C 1.4272(2) 0.8065(2) 0.3628(2) 0.0205(4) Uani 1 1 d . . . . .
H15 H 1.537464 0.873156 0.402678 0.025 Uiso 1 1 calc R U . . .
C14 C 1.3458(2) 0.8658(2) 0.31012(19) 0.0174(4) Uani 1 1 d . . . . .
H14 H 1.399098 0.972344 0.313203 0.021 Uiso 1 1 calc R U . . .
C13 C 1.1850(2) 0.7652(2) 0.25305(18) 0.0133(3) Uani 1 1 d . . . . .
C9 C 0.5155(2) 0.3933(2) 0.2088(2) 0.0145(4) Uani 1 1 d . . . . .
C8 C 0.6439(2) 0.5436(2) 0.29398(19) 0.0140(4) Uani 1 1 d . . . . .
H8 H 0.655350 0.588016 0.390787 0.017 Uiso 1 1 calc R U . . .
C5 C 0.7950(2) 1.1746(3) 0.1049(2) 0.0217(4) Uani 1 1 d . . . . .
H5 H 0.775382 1.204786 0.031834 0.026 Uiso 1 1 calc R U . . .
C6 C 0.8678(2) 1.0867(2) 0.09145(19) 0.0164(4) Uani 1 1 d . . . . .
H6 H 0.899068 1.057211 0.010055 0.020 Uiso 1 1 calc R U . . .
C18 C 1.1047(2) 0.6093(2) 0.2453(2) 0.0203(4) Uani 1 1 d . . . . .
H18 H 0.994513 0.542270 0.204706 0.024 Uiso 1 1 calc R U . . .
C17 C 1.1881(3) 0.5521(3) 0.2982(2) 0.0233(4) Uani 1 1 d . . . . .
H17 H 1.134801 0.444865 0.293433 0.028 Uiso 1 1 calc R U . . .
H1 H 0.881(3) 0.816(3) 0.403(3) 0.023(6) Uiso 1 1 d . . . . .

loop_
_atom_site_aniso_label
_atom_site_aniso_U_11
_atom_site_aniso_U_22
_atom_site_aniso_U_33
_atom_site_aniso_U_23
_atom_site_aniso_U_13
_atom_site_aniso_U_12
Br1 0.01553(10) 0.01388(10) 0.02533(11) 0.00842(8) 0.00819(8) 0.00401(7)
P1 0.0118(2) 0.0106(2) 0.0106(2) 0.00483(17) 0.00487(17) 0.00598(17)
O1 0.0192(7) 0.0171(6) 0.0129(6) 0.0073(5) 0.0074(5) 0.0132(5)
O2 0.0153(6) 0.0148(6) 0.0127(6) 0.0063(5) 0.0062(5) 0.0104(5)
O3 0.0132(6) 0.0124(6) 0.0131(6) 0.0045(5) 0.0057(5) 0.0053(5)
N1 0.0132(7) 0.0116(7) 0.0107(7) 0.0035(6) 0.0054(6) 0.0039(6)
C10 0.0149(9) 0.0125(9) 0.0206(10) 0.0039(7) -0.0001(7) 0.0046(7)
C11 0.0203(10) 0.0187(9) 0.0129(9) 0.0031(7) 0.0021(7) 0.0096(8)
C12 0.0144(9) 0.0168(9) 0.0156(9) 0.0066(7) 0.0048(7) 0.0073(7)
C7 0.0103(8) 0.0110(8) 0.0151(9) 0.0053(7) 0.0030(7) 0.0054(7)
C1 0.0123(8) 0.0121(8) 0.0152(9) 0.0046(7) 0.0047(7) 0.0074(7)
C2 0.0251(10) 0.0261(10) 0.0153(9) 0.0107(8) 0.0091(8) 0.0184(9)
C3 0.0291(11) 0.0311(11) 0.0209(10) 0.0110(9) 0.0130(9) 0.0225(10)
C4 0.0290(11) 0.0287(11) 0.0277(11) 0.0129(9) 0.0111(9) 0.0238(10)
C16 0.0264(10) 0.0264(10) 0.0172(9) 0.0069(8) 0.0063(8) 0.0212(9)
C15 0.0176(9) 0.0234(10) 0.0161(9) 0.0017(8) 0.0018(7) 0.0118(8)
C14 0.0174(9) 0.0151(9) 0.0165(9) 0.0032(7) 0.0048(7) 0.0080(8)
C13 0.0161(9) 0.0155(9) 0.0118(8) 0.0052(7) 0.0057(7) 0.0107(7)
C9 0.0111(8) 0.0135(8) 0.0222(9) 0.0097(7) 0.0061(7) 0.0070(7)
C8 0.0136(8) 0.0136(8) 0.0151(9) 0.0055(7) 0.0046(7) 0.0074(7)
C5 0.0259(11) 0.0255(10) 0.0221(10) 0.0130(8) 0.0078(8) 0.0172(9)
C6 0.0188(9) 0.0174(9) 0.0151(9) 0.0066(7) 0.0062(7) 0.0108(8)
C18 0.0159(9) 0.0177(9) 0.0290(11) 0.0103(8) 0.0067(8) 0.0093(8)
C17 0.0258(11) 0.0201(10) 0.0304(11) 0.0127(9) 0.0088(9) 0.0150(9)

loop_
_atom_type_symbol
_atom_type_description
_atom_type_scat_dispersion_real
_atom_type_scat_dispersion_imag
_atom_type_scat_source
C C 0.0033 0.0016 'International Tables Vol C Tables 4.2.6.8 and 6.1.1.4'
H H 0.0000 0.0000 'International Tables Vol C Tables 4.2.6.8 and 6.1.1.4'
Br Br -0.2901 2.4595 'International Tables Vol C Tables 4.2.6.8 and 6.1.1.4'
N N 0.0061 0.0033 'International Tables Vol C Tables 4.2.6.8 and 6.1.1.4'
O O 0.0106 0.0060 'International Tables Vol C Tables 4.2.6.8 and 6.1.1.4'
P P 0.1023 0.0942 'International Tables Vol C Tables 4.2.6.8 and 6.1.1.4'

loop_
_geom_angle_atom_site_label_1
_geom_angle_atom_site_label_2
_geom_angle_atom_site_label_3
_geom_angle
_geom_angle_site_symmetry_1
_geom_angle_site_symmetry_3
_geom_angle_publ_flag
O1 P1 N1 109.84(8) . . ?
O2 P1 O1 95.64(7) . . ?
O2 P1 N1 108.37(8) . . ?
O3 P1 O1 115.40(7) . . ?
O3 P1 O2 116.24(7) . . ?
O3 P1 N1 110.39(8) . . ?
C1 O1 P1 124.04(11) . . ?
C13 O2 P1 119.61(11) . . ?
P1 N1 H1 113.6(18) . . ?
C7 N1 P1 128.84(13) . . ?
C7 N1 H1 115.8(18) . . ?
C11 C10 H10 121.1 . . ?
C11 C10 C9 117.83(17) . . ?
C9 C10 H10 121.1 . . ?
C10 C11 H11 119.2 . . ?
C10 C11 C12 121.66(18) . . ?
C12 C11 H11 119.2 . . ?
C11 C12 H12 120.3 . . ?
C11 C12 C7 119.35(18) . . ?
C7 C12 H12 120.3 . . ?
C12 C7 N1 122.95(16) . . ?
C12 C7 C8 120.01(17) . . ?
C8 C7 N1 117.03(16) . . ?
C2 C1 O1 122.93(17) . . ?
C6 C1 O1 115.18(16) . . ?
C6 C1 C2 121.87(17) . . ?
C1 C2 H2 120.8 . . ?
C1 C2 C3 118.39(18) . . ?
C3 C2 H2 120.8 . . ?
C2 C3 H3 119.7 . . ?
C4 C3 C2 120.66(19) . . ?
C4 C3 H3 119.7 . . ?
C3 C4 H4 120.1 . . ?
C3 C4 C5 119.74(19) . . ?
C5 C4 H4 120.1 . . ?
C15 C16 H16 119.9 . . ?
C17 C16 H16 119.9 . . ?
C17 C16 C15 120.16(19) . . ?
C16 C15 H15 119.8 . . ?
C16 C15 C14 120.44(19) . . ?
C14 C15 H15 119.8 . . ?
C15 C14 H14 120.9 . . ?
C13 C14 C15 118.16(18) . . ?
C13 C14 H14 120.9 . . ?
C14 C13 O2 118.59(16) . . ?
C18 C13 O2 119.09(16) . . ?
C18 C13 C14 122.27(18) . . ?
C10 C9 Br1 119.11(14) . . ?
C8 C9 Br1 118.64(14) . . ?
C8 C9 C10 122.18(17) . . ?
C7 C8 H8 120.5 . . ?
C9 C8 C7 118.97(17) . . ?
C9 C8 H8 120.5 . . ?
C4 C5 H5 119.8 . . ?
C4 C5 C6 120.46(19) . . ?
C6 C5 H5 119.8 . . ?
C1 C6 C5 118.87(18) . . ?
C1 C6 H6 120.6 . . ?
C5 C6 H6 120.6 . . ?
C13 C18 H18 120.7 . . ?
C13 C18 C17 118.69(18) . . ?
C17 C18 H18 120.7 . . ?
C16 C17 C18 120.26(19) . . ?
C16 C17 H17 119.9 . . ?
C18 C17 H17 119.9 . . ?

loop_
_geom_bond_atom_site_label_1
_geom_bond_atom_site_label_2
_geom_bond_distance
_geom_bond_site_symmetry_2
_geom_bond_publ_flag
Br1 C9 1.8994(18) . ?
P1 O1 1.5825(13) . ?
P1 O2 1.5793(13) . ?
P1 O3 1.4676(13) . ?
P1 N1 1.6282(16) . ?
O1 C1 1.406(2) . ?
O2 C13 1.414(2) . ?
N1 C7 1.416(2) . ?
N1 H1 0.80(2) . ?
C10 H10 0.9500 . ?
C10 C11 1.385(3) . ?
C10 C9 1.390(3) . ?
C11 H11 0.9500 . ?
C11 C12 1.390(3) . ?
C12 H12 0.9500 . ?
C12 C7 1.394(3) . ?
C7 C8 1.396(2) . ?
C1 C2 1.383(3) . ?
C1 C6 1.377(3) . ?
C2 H2 0.9500 . ?
C2 C3 1.393(3) . ?
C3 H3 0.9500 . ?
C3 C4 1.380(3) . ?
C4 H4 0.9500 . ?
C4 C5 1.384(3) . ?
C16 H16 0.9500 . ?
C16 C15 1.387(3) . ?
C16 C17 1.382(3) . ?
C15 H15 0.9500 . ?
C15 C14 1.393(3) . ?
C14 H14 0.9500 . ?
C14 C13 1.385(3) . ?
C13 C18 1.379(3) . ?
C9 C8 1.384(2) . ?
C8 H8 0.9500 . ?
C5 H5 0.9500 . ?
C5 C6 1.387(3) . ?
C6 H6 0.9500 . ?
C18 H18 0.9500 . ?
C18 C17 1.391(3) . ?
C17 H17 0.9500 . ?

loop_
_geom_torsion_atom_site_label_1
_geom_torsion_atom_site_label_2
_geom_torsion_atom_site_label_3
_geom_torsion_atom_site_label_4
_geom_torsion
_geom_torsion_site_symmetry_1
_geom_torsion_site_symmetry_2
_geom_torsion_site_symmetry_3
_geom_torsion_site_symmetry_4
_geom_torsion_publ_flag
Br1 C9 C8 C7 177.35(13) . . . . ?
P1 O1 C1 C2 -12.3(2) . . . . ?
P1 O1 C1 C6 169.28(13) . . . . ?
P1 O2 C13 C14 -91.04(18) . . . . ?
P1 O2 C13 C18 91.54(18) . . . . ?
P1 N1 C7 C12 5.4(3) . . . . ?
P1 N1 C7 C8 -175.83(14) . . . . ?
O1 P1 O2 C13 177.60(13) . . . . ?
O1 P1 N1 C7 51.57(18) . . . . ?
O1 C1 C2 C3 -179.11(18) . . . . ?
O1 C1 C6 C5 178.59(17) . . . . ?
O2 P1 O1 C1 -175.51(13) . . . . ?
O2 P1 N1 C7 -51.72(18) . . . . ?
O2 C13 C18 C17 178.07(17) . . . . ?
O3 P1 O1 C1 -52.92(16) . . . . ?
O3 P1 O2 C13 55.65(15) . . . . ?
O3 P1 N1 C7 179.93(15) . . . . ?
N1 P1 O1 C1 72.64(15) . . . . ?
N1 P1 O2 C13 -69.31(14) . . . . ?
N1 C7 C8 C9 -178.35(16) . . . . ?
C10 C11 C12 C7 0.4(3) . . . . ?
C10 C9 C8 C7 0.3(3) . . . . ?
C11 C10 C9 Br1 -177.72(14) . . . . ?
C11 C10 C9 C8 -0.7(3) . . . . ?
C11 C12 C7 N1 177.93(17) . . . . ?
C11 C12 C7 C8 -0.8(3) . . . . ?
C12 C7 C8 C9 0.5(3) . . . . ?
C1 C2 C3 C4 0.7(3) . . . . ?
C2 C1 C6 C5 0.1(3) . . . . ?
C2 C3 C4 C5 -0.1(3) . . . . ?
C3 C4 C5 C6 -0.6(3) . . . . ?
C4 C5 C6 C1 0.6(3) . . . . ?
C16 C15 C14 C13 0.1(3) . . . . ?
C15 C16 C17 C18 -1.0(3) . . . . ?
C15 C14 C13 O2 -178.26(16) . . . . ?
C15 C14 C13 C18 -0.9(3) . . . . ?
C14 C13 C18 C17 0.7(3) . . . . ?
C13 C18 C17 C16 0.3(3) . . . . ?
C9 C10 C11 C12 0.3(3) . . . . ?
C6 C1 C2 C3 -0.8(3) . . . . ?
C17 C16 C15 C14 0.8(3) . . . . ?

_cod_database_fobs_code 2108934
